data_7710466
loop_
_publ_author_name
'Pinkas, Jiri'
'Gyepes, R\'obert'
'Pol\'a\<sek, Miroslav'
'Mach, Karel'
'Horacek, Michal'

_publ_section_title
;
 Reactions of permethyltitanocene tucked-in derivatives with carbon
 dioxide
;
_journal_name_full 'Dalton Transactions'
_journal_paper_doi 10.1039/D2DT01344D
_journal_year 2022
_chemical_formula_moiety 'C24 H38 Cl O2 Si Ti'
_chemical_formula_sum 'C24 H38 Cl O2 Si Ti'
_chemical_formula_weight 469.98
_space_group_crystal_system monoclinic
_space_group_IT_number 14
_space_group_name_Hall '-P 2ybc'
_space_group_name_H-M_alt 'P 1 21/c 1'
_atom_sites_solution_hydrogens geom
_audit_creation_method SHELXL-2018/3
_audit_update_record
;
2022-04-22 deposited with the CCDC.	2022-06-09 downloaded from the CCDC.
;
_cell_angle_alpha 90
_cell_angle_beta 112.152(2)
_cell_angle_gamma 90
_cell_formula_units_Z 4
_cell_length_a 16.0003(10)
_cell_length_b 10.4835(6)
_cell_length_c 15.7604(10)
_cell_measurement_reflns_used 9694
_cell_measurement_temperature 120(2)
_cell_measurement_theta_max 27.5599
_cell_measurement_theta_min 2.2981
_cell_volume 2448.5(3)
_computing_structure_refinement 'SHELXL-2018/3 (Sheldrick, 2018)'
_computing_structure_solution 'SHELXT 2018/2 (Sheldrick, 2018)'
_diffrn_ambient_temperature 120(2)
_diffrn_measured_fraction_theta_full 0.999
_diffrn_measured_fraction_theta_max 0.994
_diffrn_measurement_device_type 'Bruker D8 VENTURE'
_diffrn_radiation_type MoK\a
_diffrn_radiation_wavelength 0.71073
_diffrn_reflns_av_R_equivalents 0.1586
_diffrn_reflns_av_unetI/netI 0.0500
_diffrn_reflns_Laue_measured_fraction_full 0.999
_diffrn_reflns_Laue_measured_fraction_max 0.994
_diffrn_reflns_limit_h_max 20
_diffrn_reflns_limit_h_min -20
_diffrn_reflns_limit_k_max 13
_diffrn_reflns_limit_k_min -13
_diffrn_reflns_limit_l_max 20
_diffrn_reflns_limit_l_min -20
_diffrn_reflns_number 65126
_diffrn_reflns_point_group_measured_fraction_full 0.999
_diffrn_reflns_point_group_measured_fraction_max 0.994
_diffrn_reflns_theta_full 25.242
_diffrn_reflns_theta_max 27.582
_diffrn_reflns_theta_min 2.380
_exptl_absorpt_coefficient_mu 0.525
_exptl_absorpt_correction_T_max 0.80
_exptl_absorpt_correction_T_min 0.40
_exptl_absorpt_correction_type multi-scan
_exptl_absorpt_process_details
;
SADABS-2016/2 - Bruker AXS area detector scaling and absorption correction
;
_exptl_crystal_colour 'dark brown'
_exptl_crystal_density_diffrn 1.275
_exptl_crystal_description fragment
_exptl_crystal_F_000 1004
_exptl_crystal_size_max 0.772
_exptl_crystal_size_mid 0.604
_exptl_crystal_size_min 0.436
_refine_diff_density_max 0.504
_refine_diff_density_min -0.718
_refine_diff_density_rms 0.089
_refine_ls_extinction_method none
_refine_ls_goodness_of_fit_ref 1.246
_refine_ls_hydrogen_treatment constr
_refine_ls_matrix_type full
_refine_ls_number_parameters 274
_refine_ls_number_reflns 5635
_refine_ls_number_restraints 0
_refine_ls_restrained_S_all 1.246
_refine_ls_R_factor_all 0.0760
_refine_ls_R_factor_gt 0.0707
_refine_ls_shift/su_max 0.001
_refine_ls_shift/su_mean 0.000
_refine_ls_structure_factor_coef Fsqd
_refine_ls_weighting_details 'w=1/[\s^2^(Fo^2^)+9.5032P] where P=(Fo^2^+2Fc^2^)/3'
_refine_ls_weighting_scheme calc
_refine_ls_wR_factor_gt 0.1571
_refine_ls_wR_factor_ref 0.1588
_reflns_Friedel_coverage 0.000
_reflns_number_gt 5075
_reflns_number_total 5635
_reflns_threshold_expression 'I > 2\s(I)'
_cod_data_source_file d2dt01344d3.cif
_cod_data_source_block 5
_cod_depositor_comments
;
The following automatic conversions were performed:

data item '_exptl_absorpt_correction_type' value 'Multi-Scan' was
changed to 'multi-scan' in accordance with the
/home/data/users/saulius/crontab/automatic-downloads/rss-feeds/RSC/lib/dictionaries/cif_core.dic
dictionary named 'cif_core.dic' version 2.4.2 last updated on
2011-04-26.

Automatic conversion script
Id: cif_fix_values 7556 2019-12-06 15:28:31Z antanas 
;
_cod_original_sg_symbol_H-M 'P 21/c'
_cod_database_code 7710466
_shelx_shelxl_version_number 2018/3
_shelx_space_group_comment
;
The symmetry employed for this shelxl refinement is uniquely defined
by the following loop, which should always be used as a source of
symmetry information in preference to the above space-group names.
They are only intended as comments.
;
_shelx_estimated_absorpt_t_min 0.687
_shelx_estimated_absorpt_t_max 0.803

loop_
_space_group_symop_operation_xyz
'x, y, z'
'-x, y+1/2, -z+1/2'
'-x, -y, -z'
'x, -y-1/2, z-1/2'

loop_
_atom_site_label
_atom_site_type_symbol
_atom_site_fract_x
_atom_site_fract_y
_atom_site_fract_z
_atom_site_U_iso_or_equiv
_atom_site_adp_type
_atom_site_occupancy
_atom_site_site_symmetry_order
_atom_site_calc_flag
_atom_site_refinement_flags_posn
_atom_site_refinement_flags_adp
_atom_site_refinement_flags_occupancy
_atom_site_disorder_assembly
_atom_site_disorder_group
Ti1 Ti 0.23093(4) 0.52010(6) 0.36979(4) 0.01421(15) Uani 1 1 d . . . . .
Cl1 Cl 0.36349(6) 0.65940(9) 0.43941(7) 0.0276(2) Uani 1 1 d . . . . .
O1 O 0.30185(17) 0.4887(3) 0.27399(18) 0.0220(6) Uani 1 1 d . . . . .
C1 C 0.3204(2) 0.3359(3) 0.4166(2) 0.0168(7) Uani 1 1 d . . . . .
C2 C 0.3298(2) 0.3939(4) 0.5006(3) 0.0202(7) Uani 1 1 d . . . . .
C3 C 0.2433(3) 0.3944(4) 0.5054(3) 0.0215(8) Uani 1 1 d . . . . .
C4 C 0.1827(3) 0.3291(4) 0.4282(3) 0.0217(8) Uani 1 1 d . . . . .
C5 C 0.2298(3) 0.2954(3) 0.3713(3) 0.0213(8) Uani 1 1 d . . . . .
C6 C 0.3913(3) 0.3280(4) 0.3756(3) 0.0224(8) Uani 1 1 d . . . . .
H6A H 0.450828 0.351609 0.422168 0.027 Uiso 1 1 calc R U . . .
H6B H 0.395170 0.239563 0.355398 0.027 Uiso 1 1 calc R U . . .
C7 C 0.4143(3) 0.4331(4) 0.5771(3) 0.0278(9) Uani 1 1 d . . . . .
H7A H 0.427465 0.372625 0.627907 0.042 Uiso 1 1 calc R U . . .
H7B H 0.406511 0.518702 0.597955 0.042 Uiso 1 1 calc R U . . .
H7C H 0.464353 0.433656 0.555659 0.042 Uiso 1 1 calc R U . . .
C8 C 0.2266(3) 0.4392(5) 0.5885(3) 0.0358(11) Uani 1 1 d . . . . .
H8A H 0.262719 0.388025 0.641742 0.054 Uiso 1 1 calc R U . . .
H8B H 0.162461 0.429497 0.577620 0.054 Uiso 1 1 calc R U . . .
H8C H 0.243759 0.529130 0.600087 0.054 Uiso 1 1 calc R U . . .
C9 C 0.0933(3) 0.2758(4) 0.4215(3) 0.0345(10) Uani 1 1 d . . . . .
H9A H 0.103188 0.199379 0.459917 0.052 Uiso 1 1 calc R U . . .
H9B H 0.057574 0.253315 0.357698 0.052 Uiso 1 1 calc R U . . .
H9C H 0.060866 0.339809 0.442570 0.052 Uiso 1 1 calc R U . . .
C10 C 0.1949(3) 0.2169(4) 0.2851(3) 0.0329(10) Uani 1 1 d . . . . .
H10A H 0.222872 0.132212 0.297230 0.049 Uiso 1 1 calc R U . . .
H10B H 0.209712 0.259140 0.237155 0.049 Uiso 1 1 calc R U . . .
H10C H 0.129239 0.208080 0.264927 0.049 Uiso 1 1 calc R U . . .
C11 C 0.3674(3) 0.4168(4) 0.2955(3) 0.0203(7) Uani 1 1 d . . . . .
O2 O 0.42116(18) 0.4115(3) 0.24983(19) 0.0233(6) Uani 1 1 d . . . . .
Si1 Si 0.41602(7) 0.49638(10) 0.15514(7) 0.0196(2) Uani 1 1 d . . . . .
C12 C 0.5238(3) 0.4533(4) 0.1445(3) 0.0344(10) Uani 1 1 d . . . . .
H12A H 0.574087 0.472387 0.202139 0.052 Uiso 1 1 calc R U . . .
H12B H 0.530729 0.502780 0.094768 0.052 Uiso 1 1 calc R U . . .
H12C H 0.523802 0.362100 0.130994 0.052 Uiso 1 1 calc R U . . .
C13 C 0.3181(3) 0.4345(4) 0.0591(3) 0.0351(10) Uani 1 1 d . . . . .
H13A H 0.321093 0.341185 0.058142 0.053 Uiso 1 1 calc R U . . .
H13B H 0.318583 0.468647 0.001356 0.053 Uiso 1 1 calc R U . . .
H13C H 0.262462 0.460743 0.066465 0.053 Uiso 1 1 calc R U . . .
C14 C 0.4090(3) 0.6682(4) 0.1748(3) 0.0303(9) Uani 1 1 d . . . . .
H14A H 0.356510 0.685103 0.190861 0.045 Uiso 1 1 calc R U . . .
H14B H 0.402709 0.715222 0.118980 0.045 Uiso 1 1 calc R U . . .
H14C H 0.463974 0.695941 0.225062 0.045 Uiso 1 1 calc R U . . .
C15 C 0.1232(3) 0.6081(5) 0.2317(3) 0.0345(11) Uani 1 1 d . . . . .
C16 C 0.1706(3) 0.7093(4) 0.2868(3) 0.0323(10) Uani 1 1 d . . . . .
C17 C 0.1494(3) 0.7119(4) 0.3663(3) 0.0257(8) Uani 1 1 d . . . . .
C18 C 0.0883(2) 0.6133(4) 0.3584(3) 0.0235(8) Uani 1 1 d . . . . .
C19 C 0.0720(3) 0.5476(4) 0.2759(3) 0.0287(9) Uani 1 1 d . . . . .
C20 C 0.1196(5) 0.5731(9) 0.1379(4) 0.097(3) Uani 1 1 d . . . . .
H20A H 0.069022 0.617419 0.091509 0.145 Uiso 1 1 calc R U . . .
H20B H 0.111374 0.480739 0.129147 0.145 Uiso 1 1 calc R U . . .
H20C H 0.176164 0.598334 0.132025 0.145 Uiso 1 1 calc R U . . .
C21 C 0.2244(4) 0.8066(6) 0.2600(6) 0.083(3) Uani 1 1 d . . . . .
H21A H 0.246300 0.769428 0.215207 0.124 Uiso 1 1 calc R U . . .
H21B H 0.275843 0.833474 0.314403 0.124 Uiso 1 1 calc R U . . .
H21C H 0.186229 0.880572 0.232886 0.124 Uiso 1 1 calc R U . . .
C22 C 0.1809(4) 0.8060(6) 0.4423(5) 0.074(2) Uani 1 1 d . . . . .
H22A H 0.129751 0.857758 0.441896 0.111 Uiso 1 1 calc R U . . .
H22B H 0.226670 0.861490 0.434281 0.111 Uiso 1 1 calc R U . . .
H22C H 0.207113 0.760842 0.500891 0.111 Uiso 1 1 calc R U . . .
C23 C 0.0374(4) 0.6003(7) 0.4212(4) 0.0595(19) Uani 1 1 d . . . . .
H23A H 0.080343 0.594570 0.484742 0.089 Uiso 1 1 calc R U . . .
H23B H 0.000332 0.522908 0.405344 0.089 Uiso 1 1 calc R U . . .
H23C H -0.001526 0.674852 0.414249 0.089 Uiso 1 1 calc R U . . .
C24 C 0.0001(4) 0.4502(6) 0.2313(5) 0.078(3) Uani 1 1 d . . . . .
H24A H -0.023293 0.417590 0.276325 0.117 Uiso 1 1 calc R U . . .
H24B H 0.025692 0.379727 0.208159 0.117 Uiso 1 1 calc R U . . .
H24C H -0.049109 0.489821 0.180344 0.117 Uiso 1 1 calc R U . . .

loop_
_atom_site_aniso_label
_atom_site_aniso_U_11
_atom_site_aniso_U_22
_atom_site_aniso_U_33
_atom_site_aniso_U_23
_atom_site_aniso_U_13
_atom_site_aniso_U_12
Ti1 0.0139(3) 0.0155(3) 0.0153(3) 0.0014(2) 0.0078(2) 0.0007(2)
Cl1 0.0170(4) 0.0222(4) 0.0400(6) 0.0010(4) 0.0066(4) -0.0031(3)
O1 0.0221(13) 0.0261(13) 0.0222(14) 0.0069(11) 0.0134(11) 0.0070(11)
C1 0.0175(17) 0.0164(16) 0.0175(17) 0.0045(14) 0.0078(14) 0.0021(13)
C2 0.0191(18) 0.0223(17) 0.0186(18) 0.0038(14) 0.0065(15) 0.0017(14)
C3 0.0255(19) 0.0247(18) 0.0196(19) 0.0057(15) 0.0143(16) 0.0031(15)
C4 0.0212(18) 0.0212(17) 0.025(2) 0.0050(15) 0.0117(16) -0.0033(15)
C5 0.0258(19) 0.0160(16) 0.0235(19) 0.0007(14) 0.0110(16) -0.0005(14)
C6 0.0249(19) 0.0225(18) 0.025(2) 0.0061(15) 0.0155(16) 0.0076(15)
C7 0.0228(19) 0.035(2) 0.021(2) -0.0012(17) 0.0035(16) 0.0014(17)
C8 0.035(2) 0.056(3) 0.021(2) 0.004(2) 0.0161(19) 0.009(2)
C9 0.024(2) 0.031(2) 0.051(3) 0.009(2) 0.017(2) -0.0069(18)
C10 0.040(3) 0.024(2) 0.031(2) -0.0089(18) 0.009(2) 0.0002(18)
C11 0.0219(18) 0.0228(17) 0.0197(19) 0.0001(15) 0.0118(15) 0.0023(15)
O2 0.0247(14) 0.0284(14) 0.0232(14) 0.0069(11) 0.0163(12) 0.0092(11)
Si1 0.0235(5) 0.0194(5) 0.0195(5) 0.0011(4) 0.0123(4) 0.0024(4)
C12 0.039(2) 0.038(2) 0.040(3) 0.008(2) 0.030(2) 0.009(2)
C13 0.040(3) 0.030(2) 0.030(2) -0.0074(18) 0.008(2) 0.0037(19)
C14 0.032(2) 0.0216(19) 0.043(3) -0.0044(18) 0.022(2) -0.0057(17)
C15 0.032(2) 0.054(3) 0.018(2) 0.0071(19) 0.0103(18) 0.027(2)
C16 0.023(2) 0.031(2) 0.051(3) 0.025(2) 0.023(2) 0.0115(17)
C17 0.0179(18) 0.0243(19) 0.031(2) -0.0048(16) 0.0044(16) 0.0087(15)
C18 0.0153(17) 0.035(2) 0.024(2) 0.0083(17) 0.0120(15) 0.0074(16)
C19 0.0175(18) 0.026(2) 0.033(2) -0.0049(17) -0.0018(17) 0.0022(16)
C20 0.088(5) 0.183(9) 0.017(3) 0.014(4) 0.016(3) 0.097(6)
C21 0.043(3) 0.066(4) 0.157(7) 0.084(5) 0.058(4) 0.027(3)
C22 0.042(3) 0.059(4) 0.083(5) -0.051(4) -0.019(3) 0.022(3)
C23 0.045(3) 0.094(5) 0.060(4) 0.049(3) 0.043(3) 0.040(3)
C24 0.038(3) 0.039(3) 0.101(6) -0.012(3) -0.037(3) 0.003(2)

loop_
_atom_type_symbol
_atom_type_description
_atom_type_scat_dispersion_real
_atom_type_scat_dispersion_imag
_atom_type_scat_source
C C 0.0033 0.0016 'International Tables Vol C Tables 4.2.6.8 and 6.1.1.4'
H H 0.0000 0.0000 'International Tables Vol C Tables 4.2.6.8 and 6.1.1.4'
Cl Cl 0.1484 0.1585 'International Tables Vol C Tables 4.2.6.8 and 6.1.1.4'
O O 0.0106 0.0060 'International Tables Vol C Tables 4.2.6.8 and 6.1.1.4'
Si Si 0.0817 0.0704 'International Tables Vol C Tables 4.2.6.8 and 6.1.1.4'
Ti Ti 0.2776 0.4457 'International Tables Vol C Tables 4.2.6.8 and 6.1.1.4'

loop_
_geom_angle_atom_site_label_1
_geom_angle_atom_site_label_2
_geom_angle_atom_site_label_3
_geom_angle
_geom_angle_site_symmetry_1
_geom_angle_site_symmetry_3
_geom_angle_publ_flag
O1 Ti1 C1 71.69(11) . . ?
O1 Ti1 C5 82.33(12) . . ?
C1 Ti1 C5 35.07(13) . . ?
O1 Ti1 C16 87.44(13) . . ?
C1 Ti1 C16 158.93(13) . . ?
C5 Ti1 C16 146.98(16) . . ?
O1 Ti1 C17 121.50(13) . . ?
C1 Ti1 C17 164.24(14) . . ?
C5 Ti1 C17 146.77(14) . . ?
C16 Ti1 C17 34.64(15) . . ?
O1 Ti1 C15 79.44(12) . . ?
C1 Ti1 C15 138.27(14) . . ?
C5 Ti1 C15 112.87(16) . . ?
C16 Ti1 C15 34.15(17) . . ?
C17 Ti1 C15 56.93(15) . . ?
O1 Ti1 C18 135.58(12) . . ?
C1 Ti1 C18 142.99(13) . . ?
C5 Ti1 C18 113.14(14) . . ?
C16 Ti1 C18 56.38(13) . . ?
C17 Ti1 C18 33.69(14) . . ?
C15 Ti1 C18 56.14(13) . . ?
O1 Ti1 C19 106.76(13) . . ?
C1 Ti1 C19 131.47(13) . . ?
C5 Ti1 C19 96.57(14) . . ?
C16 Ti1 C19 56.63(15) . . ?
C17 Ti1 C19 56.51(14) . . ?
C15 Ti1 C19 34.02(16) . . ?
C18 Ti1 C19 33.66(14) . . ?
O1 Ti1 C4 116.58(12) . . ?
C1 Ti1 C4 56.71(12) . . ?
C5 Ti1 C4 34.27(13) . . ?
C16 Ti1 C4 140.45(14) . . ?
C17 Ti1 C4 116.78(14) . . ?
C15 Ti1 C4 115.86(16) . . ?
C18 Ti1 C4 86.32(13) . . ?
C19 Ti1 C4 85.40(14) . . ?
O1 Ti1 C3 128.03(11) . . ?
C1 Ti1 C3 56.37(12) . . ?
C5 Ti1 C3 56.84(13) . . ?
C16 Ti1 C3 144.26(14) . . ?
C17 Ti1 C3 109.65(14) . . ?
C15 Ti1 C3 142.44(15) . . ?
C18 Ti1 C3 92.61(13) . . ?
C19 Ti1 C3 108.43(14) . . ?
C4 Ti1 C3 33.54(13) . . ?
O1 Ti1 C2 99.07(11) . . ?
C1 Ti1 C2 34.06(12) . . ?
C5 Ti1 C2 57.21(13) . . ?
C16 Ti1 C2 155.80(16) . . ?
C17 Ti1 C2 130.26(14) . . ?
C15 Ti1 C2 170.03(16) . . ?
C18 Ti1 C2 124.66(13) . . ?
C19 Ti1 C2 140.29(14) . . ?
C4 Ti1 C2 55.86(13) . . ?
C3 Ti1 C2 33.46(12) . . ?
O1 Ti1 Cl1 79.44(8) . . ?
C1 Ti1 Cl1 91.55(9) . . ?
C5 Ti1 Cl1 126.60(10) . . ?
C16 Ti1 Cl1 81.56(12) . . ?
C17 Ti1 Cl1 83.26(10) . . ?
C15 Ti1 Cl1 112.34(14) . . ?
C18 Ti1 Cl1 114.95(11) . . ?
C19 Ti1 Cl1 136.72(10) . . ?
C4 Ti1 Cl1 131.12(10) . . ?
C3 Ti1 Cl1 99.04(10) . . ?
C2 Ti1 Cl1 76.83(9) . . ?
C11 O1 Ti1 120.1(2) . . ?
C2 C1 C5 109.2(3) . . ?
C2 C1 C6 126.5(3) . . ?
C5 C1 C6 124.1(3) . . ?
C2 C1 Ti1 77.2(2) . . ?
C5 C1 Ti1 72.7(2) . . ?
C6 C1 Ti1 112.3(2) . . ?
C1 C2 C3 106.9(3) . . ?
C1 C2 C7 128.4(3) . . ?
C3 C2 C7 124.3(4) . . ?
C1 C2 Ti1 68.8(2) . . ?
C3 C2 Ti1 73.1(2) . . ?
C7 C2 Ti1 129.1(3) . . ?
C2 C3 C4 108.6(3) . . ?
C2 C3 C8 123.1(4) . . ?
C4 C3 C8 127.6(4) . . ?
C2 C3 Ti1 73.4(2) . . ?
C4 C3 Ti1 73.0(2) . . ?
C8 C3 Ti1 127.4(3) . . ?
C3 C4 C5 108.0(3) . . ?
C3 C4 C9 124.5(4) . . ?
C5 C4 C9 125.7(4) . . ?
C3 C4 Ti1 73.5(2) . . ?
C5 C4 Ti1 69.3(2) . . ?
C9 C4 Ti1 134.9(3) . . ?
C1 C5 C4 107.0(3) . . ?
C1 C5 C10 125.5(4) . . ?
C4 C5 C10 127.0(4) . . ?
C1 C5 Ti1 72.3(2) . . ?
C4 C5 Ti1 76.4(2) . . ?
C10 C5 Ti1 122.7(3) . . ?
C11 C6 C1 109.5(3) . . ?
C11 C6 H6A 109.8 . . ?
C1 C6 H6A 109.8 . . ?
C11 C6 H6B 109.8 . . ?
C1 C6 H6B 109.8 . . ?
H6A C6 H6B 108.2 . . ?
C2 C7 H7A 109.5 . . ?
C2 C7 H7B 109.5 . . ?
H7A C7 H7B 109.5 . . ?
C2 C7 H7C 109.5 . . ?
H7A C7 H7C 109.5 . . ?
H7B C7 H7C 109.5 . . ?
C3 C8 H8A 109.5 . . ?
C3 C8 H8B 109.5 . . ?
H8A C8 H8B 109.5 . . ?
C3 C8 H8C 109.5 . . ?
H8A C8 H8C 109.5 . . ?
H8B C8 H8C 109.5 . . ?
C4 C9 H9A 109.5 . . ?
C4 C9 H9B 109.5 . . ?
H9A C9 H9B 109.5 . . ?
C4 C9 H9C 109.5 . . ?
H9A C9 H9C 109.5 . . ?
H9B C9 H9C 109.5 . . ?
C5 C10 H10A 109.5 . . ?
C5 C10 H10B 109.5 . . ?
H10A C10 H10B 109.5 . . ?
C5 C10 H10C 109.5 . . ?
H10A C10 H10C 109.5 . . ?
H10B C10 H10C 109.5 . . ?
O1 C11 O2 122.7(3) . . ?
O1 C11 C6 122.2(3) . . ?
O2 C11 C6 115.1(3) . . ?
C11 O2 Si1 129.0(2) . . ?
O2 Si1 C13 106.28(19) . . ?
O2 Si1 C14 110.38(18) . . ?
C13 Si1 C14 113.4(2) . . ?
O2 Si1 C12 102.24(17) . . ?
C13 Si1 C12 111.9(2) . . ?
C14 Si1 C12 111.9(2) . . ?
Si1 C12 H12A 109.5 . . ?
Si1 C12 H12B 109.5 . . ?
H12A C12 H12B 109.5 . . ?
Si1 C12 H12C 109.5 . . ?
H12A C12 H12C 109.5 . . ?
H12B C12 H12C 109.5 . . ?
Si1 C13 H13A 109.5 . . ?
Si1 C13 H13B 109.5 . . ?
H13A C13 H13B 109.5 . . ?
Si1 C13 H13C 109.5 . . ?
H13A C13 H13C 109.5 . . ?
H13B C13 H13C 109.5 . . ?
Si1 C14 H14A 109.5 . . ?
Si1 C14 H14B 109.5 . . ?
H14A C14 H14B 109.5 . . ?
Si1 C14 H14C 109.5 . . ?
H14A C14 H14C 109.5 . . ?
H14B C14 H14C 109.5 . . ?
C16 C15 C19 108.3(4) . . ?
C16 C15 C20 127.3(6) . . ?
C19 C15 C20 124.2(6) . . ?
C16 C15 Ti1 72.1(2) . . ?
C19 C15 Ti1 74.4(2) . . ?
C20 C15 Ti1 123.2(3) . . ?
C15 C16 C17 108.0(4) . . ?
C15 C16 C21 125.3(5) . . ?
C17 C16 C21 126.3(5) . . ?
C15 C16 Ti1 73.8(2) . . ?
C17 C16 Ti1 73.2(2) . . ?
C21 C16 Ti1 124.6(3) . . ?
C18 C17 C16 107.5(4) . . ?
C18 C17 C22 125.3(5) . . ?
C16 C17 C22 127.1(5) . . ?
C18 C17 Ti1 74.7(2) . . ?
C16 C17 Ti1 72.1(2) . . ?
C22 C17 Ti1 121.6(3) . . ?
C17 C18 C19 109.0(3) . . ?
C17 C18 C23 122.8(4) . . ?
C19 C18 C23 127.2(4) . . ?
C17 C18 Ti1 71.6(2) . . ?
C19 C18 Ti1 73.3(2) . . ?
C23 C18 Ti1 129.9(3) . . ?
C18 C19 C15 107.3(4) . . ?
C18 C19 C24 127.5(5) . . ?
C15 C19 C24 124.1(5) . . ?
C18 C19 Ti1 73.0(2) . . ?
C15 C19 Ti1 71.6(2) . . ?
C24 C19 Ti1 130.3(3) . . ?
C15 C20 H20A 109.5 . . ?
C15 C20 H20B 109.5 . . ?
H20A C20 H20B 109.5 . . ?
C15 C20 H20C 109.5 . . ?
H20A C20 H20C 109.5 . . ?
H20B C20 H20C 109.5 . . ?
C16 C21 H21A 109.5 . . ?
C16 C21 H21B 109.5 . . ?
H21A C21 H21B 109.5 . . ?
C16 C21 H21C 109.5 . . ?
H21A C21 H21C 109.5 . . ?
H21B C21 H21C 109.5 . . ?
C17 C22 H22A 109.5 . . ?
C17 C22 H22B 109.5 . . ?
H22A C22 H22B 109.5 . . ?
C17 C22 H22C 109.5 . . ?
H22A C22 H22C 109.5 . . ?
H22B C22 H22C 109.5 . . ?
C18 C23 H23A 109.5 . . ?
C18 C23 H23B 109.5 . . ?
H23A C23 H23B 109.5 . . ?
C18 C23 H23C 109.5 . . ?
H23A C23 H23C 109.5 . . ?
H23B C23 H23C 109.5 . . ?
C19 C24 H24A 109.5 . . ?
C19 C24 H24B 109.5 . . ?
H24A C24 H24B 109.5 . . ?
C19 C24 H24C 109.5 . . ?
H24A C24 H24C 109.5 . . ?
H24B C24 H24C 109.5 . . ?

loop_
_geom_bond_atom_site_label_1
_geom_bond_atom_site_label_2
_geom_bond_distance
_geom_bond_site_symmetry_2
_geom_bond_publ_flag
Ti1 O1 2.229(3) . ?
Ti1 C1 2.351(3) . ?
Ti1 C5 2.356(4) . ?
Ti1 C16 2.372(4) . ?
Ti1 C17 2.386(4) . ?
Ti1 C15 2.393(4) . ?
Ti1 C18 2.426(4) . ?
Ti1 C19 2.429(4) . ?
Ti1 C4 2.448(4) . ?
Ti1 C3 2.455(4) . ?
Ti1 C2 2.458(4) . ?
Ti1 Cl1 2.4657(11) . ?
O1 C11 1.231(4) . ?
C1 C2 1.412(5) . ?
C1 C5 1.418(5) . ?
C1 C6 1.505(5) . ?
C2 C3 1.414(5) . ?
C2 C7 1.490(5) . ?
C3 C4 1.415(6) . ?
C3 C8 1.506(5) . ?
C4 C5 1.418(5) . ?
C4 C9 1.501(5) . ?
C5 C10 1.503(5) . ?
C6 C11 1.497(5) . ?
C6 H6A 0.9900 . ?
C6 H6B 0.9900 . ?
C7 H7A 0.9800 . ?
C7 H7B 0.9800 . ?
C7 H7C 0.9800 . ?
C8 H8A 0.9800 . ?
C8 H8B 0.9800 . ?
C8 H8C 0.9800 . ?
C9 H9A 0.9800 . ?
C9 H9B 0.9800 . ?
C9 H9C 0.9800 . ?
C10 H10A 0.9800 . ?
C10 H10B 0.9800 . ?
C10 H10C 0.9800 . ?
C11 O2 1.315(4) . ?
O2 Si1 1.713(3) . ?
Si1 C13 1.838(5) . ?
Si1 C14 1.839(4) . ?
Si1 C12 1.851(4) . ?
C12 H12A 0.9800 . ?
C12 H12B 0.9800 . ?
C12 H12C 0.9800 . ?
C13 H13A 0.9800 . ?
C13 H13B 0.9800 . ?
C13 H13C 0.9800 . ?
C14 H14A 0.9800 . ?
C14 H14B 0.9800 . ?
C14 H14C 0.9800 . ?
C15 C16 1.399(7) . ?
C15 C19 1.411(6) . ?
C15 C20 1.502(6) . ?
C16 C17 1.417(6) . ?
C16 C21 1.494(6) . ?
C17 C18 1.395(6) . ?
C17 C22 1.486(6) . ?
C18 C19 1.406(6) . ?
C18 C23 1.506(5) . ?
C19 C24 1.499(7) . ?
C20 H20A 0.9800 . ?
C20 H20B 0.9800 . ?
C20 H20C 0.9800 . ?
C21 H21A 0.9800 . ?
C21 H21B 0.9800 . ?
C21 H21C 0.9800 . ?
C22 H22A 0.9800 . ?
C22 H22B 0.9800 . ?
C22 H22C 0.9800 . ?
C23 H23A 0.9800 . ?
C23 H23B 0.9800 . ?
C23 H23C 0.9800 . ?
C24 H24A 0.9800 . ?
C24 H24B 0.9800 . ?
C24 H24C 0.9800 . ?

loop_
_geom_torsion_atom_site_label_1
_geom_torsion_atom_site_label_2
_geom_torsion_atom_site_label_3
_geom_torsion_atom_site_label_4
_geom_torsion
_geom_torsion_site_symmetry_1
_geom_torsion_site_symmetry_2
_geom_torsion_site_symmetry_3
_geom_torsion_site_symmetry_4
_geom_torsion_publ_flag
C5 C1 C2 C3 -2.6(4) . . . . ?
C6 C1 C2 C3 172.0(3) . . . . ?
Ti1 C1 C2 C3 63.7(3) . . . . ?
C5 C1 C2 C7 170.0(4) . . . . ?
C6 C1 C2 C7 -15.4(6) . . . . ?
Ti1 C1 C2 C7 -123.7(4) . . . . ?
C5 C1 C2 Ti1 -66.3(3) . . . . ?
C6 C1 C2 Ti1 108.4(4) . . . . ?
C1 C2 C3 C4 4.2(4) . . . . ?
C7 C2 C3 C4 -168.8(4) . . . . ?
Ti1 C2 C3 C4 65.0(3) . . . . ?
C1 C2 C3 C8 175.0(4) . . . . ?
C7 C2 C3 C8 2.0(6) . . . . ?
Ti1 C2 C3 C8 -124.2(4) . . . . ?
C1 C2 C3 Ti1 -60.8(2) . . . . ?
C7 C2 C3 Ti1 126.2(4) . . . . ?
C2 C3 C4 C5 -4.2(4) . . . . ?
C8 C3 C4 C5 -174.5(4) . . . . ?
Ti1 C3 C4 C5 61.1(3) . . . . ?
C2 C3 C4 C9 161.2(4) . . . . ?
C8 C3 C4 C9 -9.2(7) . . . . ?
Ti1 C3 C4 C9 -133.6(4) . . . . ?
C2 C3 C4 Ti1 -65.2(3) . . . . ?
C8 C3 C4 Ti1 124.4(4) . . . . ?
C2 C1 C5 C4 0.1(4) . . . . ?
C6 C1 C5 C4 -174.7(3) . . . . ?
Ti1 C1 C5 C4 -69.1(3) . . . . ?
C2 C1 C5 C10 -172.9(4) . . . . ?
C6 C1 C5 C10 12.4(6) . . . . ?
Ti1 C1 C5 C10 117.9(4) . . . . ?
C2 C1 C5 Ti1 69.2(3) . . . . ?
C6 C1 C5 Ti1 -105.6(3) . . . . ?
C3 C4 C5 C1 2.5(4) . . . . ?
C9 C4 C5 C1 -162.6(4) . . . . ?
Ti1 C4 C5 C1 66.3(2) . . . . ?
C3 C4 C5 C10 175.3(4) . . . . ?
C9 C4 C5 C10 10.1(6) . . . . ?
Ti1 C4 C5 C10 -120.9(4) . . . . ?
C3 C4 C5 Ti1 -63.8(3) . . . . ?
C9 C4 C5 Ti1 131.1(4) . . . . ?
C2 C1 C6 C11 -107.5(4) . . . . ?
C5 C1 C6 C11 66.4(5) . . . . ?
Ti1 C1 C6 C11 -17.2(4) . . . . ?
Ti1 O1 C11 O2 -167.8(3) . . . . ?
Ti1 O1 C11 C6 12.7(5) . . . . ?
C1 C6 C11 O1 4.3(5) . . . . ?
C1 C6 C11 O2 -175.3(3) . . . . ?
O1 C11 O2 Si1 0.2(6) . . . . ?
C6 C11 O2 Si1 179.7(3) . . . . ?
C11 O2 Si1 C13 -71.2(4) . . . . ?
C11 O2 Si1 C14 52.2(4) . . . . ?
C11 O2 Si1 C12 171.3(4) . . . . ?
C19 C15 C16 C17 0.4(5) . . . . ?
C20 C15 C16 C17 175.7(4) . . . . ?
Ti1 C15 C16 C17 -65.8(3) . . . . ?
C19 C15 C16 C21 -172.6(4) . . . . ?
C20 C15 C16 C21 2.7(7) . . . . ?
Ti1 C15 C16 C21 121.3(4) . . . . ?
C19 C15 C16 Ti1 66.1(3) . . . . ?
C20 C15 C16 Ti1 -118.5(5) . . . . ?
C15 C16 C17 C18 -0.8(4) . . . . ?
C21 C16 C17 C18 172.1(4) . . . . ?
Ti1 C16 C17 C18 -66.9(3) . . . . ?
C15 C16 C17 C22 -177.3(4) . . . . ?
C21 C16 C17 C22 -4.5(7) . . . . ?
Ti1 C16 C17 C22 116.5(4) . . . . ?
C15 C16 C17 Ti1 66.1(3) . . . . ?
C21 C16 C17 Ti1 -121.0(4) . . . . ?
C16 C17 C18 C19 1.0(4) . . . . ?
C22 C17 C18 C19 177.6(4) . . . . ?
Ti1 C17 C18 C19 -64.2(3) . . . . ?
C16 C17 C18 C23 -168.7(4) . . . . ?
C22 C17 C18 C23 7.9(6) . . . . ?
Ti1 C17 C18 C23 126.1(4) . . . . ?
C16 C17 C18 Ti1 65.2(3) . . . . ?
C22 C17 C18 Ti1 -118.2(4) . . . . ?
C17 C18 C19 C15 -0.7(5) . . . . ?
C23 C18 C19 C15 168.3(4) . . . . ?
Ti1 C18 C19 C15 -63.9(3) . . . . ?
C17 C18 C19 C24 -168.7(4) . . . . ?
C23 C18 C19 C24 0.4(7) . . . . ?
Ti1 C18 C19 C24 128.2(5) . . . . ?
C17 C18 C19 Ti1 63.1(3) . . . . ?
C23 C18 C19 Ti1 -127.8(4) . . . . ?
C16 C15 C19 C18 0.2(5) . . . . ?
C20 C15 C19 C18 -175.3(4) . . . . ?
Ti1 C15 C19 C18 64.8(3) . . . . ?
C16 C15 C19 C24 168.7(4) . . . . ?
C20 C15 C19 C24 -6.8(7) . . . . ?
Ti1 C15 C19 C24 -126.7(4) . . . . ?
C16 C15 C19 Ti1 -64.6(3) . . . . ?
C20 C15 C19 Ti1 119.9(4) . . . . ?
